data_2107157
loop_
_publ_author_name
'Schlenger, H.'
'Jacobs, H.'

_publ_section_title
;
 Die Kristallstrukturen des Li Cu2 P2 und des Li1.75 Cu1.25 P2
;
_journal_name_full 'Acta Crystallographica B (24,1968-38,1982)'
_journal_page_first 327
_journal_page_last 327
_journal_volume 28
_journal_year 1972
_chemical_formula_sum 'Cu2 Li P2'
_chemical_name_systematic 'Li Cu2 P2'
_space_group_IT_number 139
_symmetry_space_group_name_Hall '-I 4 2'
_symmetry_space_group_name_H-M 'I 4/m m m'
_cell_angle_alpha 90
_cell_angle_beta 90
_cell_angle_gamma 90
_cell_formula_units_Z 2
_cell_length_a 3.887
_cell_length_b 3.887
_cell_length_c 9.55
_cell_volume 144.289
_citation_journal_id_ASTM ACBCAR
_cod_data_source_file Schlenger_ACBCAR_1972_1795.cif
_cod_data_source_block Cu2Li1P2
_cod_original_cell_volume 144.2888
_cod_original_formula_sum 'Cu2 Li1 P2'
_cod_database_code 2107157

loop_
_symmetry_equiv_pos_as_xyz
x,y,z
-y,x,z
-x,-y,z
y,-x,z
x,-y,-z
y,x,-z
-x,y,-z
-y,-x,-z
-x,-y,-z
y,-x,-z
x,y,-z
-y,x,-z
-x,y,z
-y,-x,z
x,-y,z
y,x,z
x+1/2,y+1/2,z+1/2
-y+1/2,x+1/2,z+1/2
-x+1/2,-y+1/2,z+1/2
y+1/2,-x+1/2,z+1/2
x+1/2,-y+1/2,-z+1/2
y+1/2,x+1/2,-z+1/2
-x+1/2,y+1/2,-z+1/2
-y+1/2,-x+1/2,-z+1/2
-x+1/2,-y+1/2,-z+1/2
y+1/2,-x+1/2,-z+1/2
x+1/2,y+1/2,-z+1/2
-y+1/2,x+1/2,-z+1/2
-x+1/2,y+1/2,z+1/2
-y+1/2,-x+1/2,z+1/2
x+1/2,-y+1/2,z+1/2
y+1/2,x+1/2,z+1/2

loop_
_atom_site_label
_atom_site_type_symbol
_atom_site_fract_x
_atom_site_fract_y
_atom_site_fract_z
_atom_site_occupancy
_atom_site_U_iso_or_equiv
P1 P 0 0 0.388 1 0.0
Cu1 Cu 0 0.5 0.25 1 0.0
Li1 Li 0 0 0 1 0.0
